data_2210904
loop_
_publ_author_name
'Xue-Fang Shi'
'Cui-Cui Yuan'

_publ_section_title
;
 <i>N</i>'-(2-Chlorobenzylidene)pyrazine-2-carbohydrazide
;
_journal_coeditor_code BT2206
_journal_issue 11
_journal_name_full 'Acta Crystallographica Section E'
_journal_page_first o5232
_journal_page_last o5233
_journal_paper_doi 10.1107/S1600536806043212
_journal_volume 62
_journal_year 2006
_chemical_formula_iupac 'C12 H9 Cl N4 O'
_chemical_formula_moiety 'C12 H9 Cl N4 O'
_chemical_formula_sum 'C12 H9 Cl N4 O'
_chemical_formula_weight 260.68
_chemical_melting_point 493.5(15)
_chemical_name_systematic
;
N'-(2-Chlorobenzylidene)pyrazine-2-carbohydrazide
;
_space_group_IT_number 7
_symmetry_cell_setting monoclinic
_symmetry_space_group_name_Hall 'P -2yac'
_symmetry_space_group_name_H-M 'P 1 n 1'
_atom_sites_solution_hydrogens geom
_atom_sites_solution_primary direct
_atom_sites_solution_secondary difmap
_cell_angle_alpha 90.00
_cell_angle_beta 95.999(9)
_cell_angle_gamma 90.00
_cell_formula_units_Z 2
_cell_length_a 6.7912(12)
_cell_length_b 3.8852(8)
_cell_length_c 22.113(4)
_cell_measurement_reflns_used 1698
_cell_measurement_temperature 294(2)
_cell_measurement_theta_max 27.9
_cell_measurement_theta_min 1.9
_cell_volume 580.26(19)
_computing_cell_refinement CrystalClear
_computing_data_collection 'CrystalClear (Rigaku, 2000)'
_computing_data_reduction CrystalClear
_computing_molecular_graphics CrystalClear
_computing_publication_material SHELXL97
_computing_structure_refinement 'SHELXL97 (Sheldrick, 1997)'
_computing_structure_solution 'SHELXS97 (Sheldrick, 1997)'
_diffrn_ambient_temperature 293(2)
_diffrn_detector_area_resol_mean 7.31
_diffrn_measured_fraction_theta_full 0.986
_diffrn_measured_fraction_theta_max 0.986
_diffrn_measurement_device_type 'Rigaku Saturn'
_diffrn_measurement_method '\f and \w'
_diffrn_radiation_source 'rotating anode'
_diffrn_radiation_type MoK\a
_diffrn_radiation_wavelength 0.71070
_diffrn_reflns_av_R_equivalents 0.0315
_diffrn_reflns_av_sigmaI/netI 0.0708
_diffrn_reflns_limit_h_max 8
_diffrn_reflns_limit_h_min -8
_diffrn_reflns_limit_k_max 5
_diffrn_reflns_limit_k_min -3
_diffrn_reflns_limit_l_max 29
_diffrn_reflns_limit_l_min -29
_diffrn_reflns_number 4795
_diffrn_reflns_theta_full 27.93
_diffrn_reflns_theta_max 27.93
_diffrn_reflns_theta_min 1.85
_diffrn_standards_decay_% 0
_diffrn_standards_interval_count 0
_diffrn_standards_interval_time 0
_diffrn_standards_number 0
_exptl_absorpt_coefficient_mu 0.321
_exptl_absorpt_correction_T_max 0.9504
_exptl_absorpt_correction_T_min 0.9326
_exptl_absorpt_correction_type multi-scan
_exptl_absorpt_process_details '(SADABS; Sheldrick, 1996)'
_exptl_crystal_colour colorless
_exptl_crystal_density_diffrn 1.492
_exptl_crystal_density_method 'not measured'
_exptl_crystal_description block
_exptl_crystal_F_000 268
_exptl_crystal_size_max 0.22
_exptl_crystal_size_mid 0.18
_exptl_crystal_size_min 0.16
_refine_diff_density_max 0.291
_refine_diff_density_min -0.312
_refine_ls_abs_structure_details 'Flack (1983), 1203 Friedel pairs'
_refine_ls_abs_structure_Flack -0.05(10)
_refine_ls_extinction_method none
_refine_ls_goodness_of_fit_ref 0.995
_refine_ls_hydrogen_treatment mixed
_refine_ls_matrix_type full
_refine_ls_number_parameters 167
_refine_ls_number_reflns 2589
_refine_ls_number_restraints 2
_refine_ls_restrained_S_all 0.995
_refine_ls_R_factor_all 0.0561
_refine_ls_R_factor_gt 0.0421
_refine_ls_shift/su_max 0.000
_refine_ls_shift/su_mean 0.000
_refine_ls_structure_factor_coef Fsqd
_refine_ls_weighting_details 'calc w=1/[\s^2^(Fo^2^)+(0.0979P)^2^] where P=(Fo^2^+2Fc^2^)/3'
_refine_ls_weighting_scheme calc
_refine_ls_wR_factor_gt 0.1223
_refine_ls_wR_factor_ref 0.1645
_reflns_number_gt 1970
_reflns_number_total 2589
_reflns_threshold_expression I>2\s(I)
_cod_data_source_file bt2206.cif
_cod_data_source_block I
_cod_depositor_comments
;
The following automatic conversions were performed:

'_chemical_melting_point' value '492--495' was changed to '493.5(15)'
- the average value was taken and precision was estimated.

Automatic conversion script
Id: cif_fix_values 1646 2011-03-28 12:23:43Z adriana 

The following automatic conversions were performed:

'_chemical_melting_point' value '492--495' was changed to '493.5(15)'
- the average value was taken and precision was estimated.

Automatic conversion script
Id: cif_fix_values 1715 2011-07-08 13:25:40Z adriana 
;
_cod_original_cell_volume 580.25(19)
_cod_original_sg_symbol_H-M 'P n'
_cod_database_code 2210904
_cod_database_fobs_code 2210904

loop_
_symmetry_equiv_pos_as_xyz
'x, y, z'
'x+1/2, -y, z+1/2'

loop_
_atom_site_type_symbol
_atom_site_label
_atom_site_fract_x
_atom_site_fract_y
_atom_site_fract_z
_atom_site_U_iso_or_equiv
_atom_site_adp_type
_atom_site_calc_flag
_atom_site_refinement_flags
_atom_site_occupancy
Cl Cl1 0.58385(13) 0.6529(3) 0.63141(5) 0.0531(3) Uani d . 1
O O1 0.7753(4) 1.0620(9) 0.94094(13) 0.0553(8) Uani d . 1
N N1 1.1845(4) 0.5941(8) 0.89704(13) 0.0393(7) Uani d . 1
N N2 1.3235(5) 0.6986(9) 1.01884(15) 0.0511(9) Uani d . 1
N N3 0.8248(5) 0.8137(9) 0.85123(16) 0.0429(8) Uani d . 1
N N4 0.6461(4) 0.9191(8) 0.82152(14) 0.0395(7) Uani d . 1
C C1 1.0757(5) 0.7552(10) 0.93508(16) 0.0333(7) Uani d . 1
C C2 1.1413(5) 0.8065(10) 0.99513(17) 0.0440(9) Uani d . 1
H H2 1.0594 0.9173 1.0202 0.053 Uiso calc R 1
C C3 1.4310(5) 0.5445(11) 0.98091(18) 0.0451(9) Uani d . 1
H H3 1.5572 0.4698 0.9954 0.054 Uiso calc R 1
C C4 1.3646(5) 0.4881(10) 0.92012(16) 0.0411(8) Uani d . 1
H H4 1.4461 0.3755 0.8952 0.049 Uiso calc R 1
C C5 0.8763(5) 0.8935(9) 0.91035(16) 0.0355(7) Uani d . 1
C C6 0.6086(5) 0.8103(9) 0.76765(18) 0.0401(8) Uani d . 1
H H6 0.6998 0.6694 0.7511 0.048 Uiso calc R 1
C C7 0.4228(5) 0.9028(9) 0.73060(17) 0.0373(8) Uani d . 1
C C8 0.3959(6) 0.8386(8) 0.66793(18) 0.0397(8) Uani d . 1
C C9 0.2228(6) 0.9356(11) 0.63304(19) 0.0509(10) Uani d . 1
H H9 0.2096 0.8986 0.5913 0.061 Uiso calc R 1
C C10 0.0721(6) 1.0853(11) 0.65986(19) 0.0492(10) Uani d . 1
H H10 -0.0445 1.1464 0.6365 0.059 Uiso calc R 1
C C11 0.0929(6) 1.1467(11) 0.7225(2) 0.0483(9) Uani d . 1
H H11 -0.0091 1.2495 0.7410 0.058 Uiso calc R 1
C C12 0.2668(5) 1.0531(10) 0.75692(18) 0.0448(8) Uani d . 1
H H12 0.2794 1.0918 0.7986 0.054 Uiso calc R 1
H H1 0.908(8) 0.753(13) 0.829(3) 0.059(15) Uiso d . 1

loop_
_atom_site_aniso_label
_atom_site_aniso_U_11
_atom_site_aniso_U_22
_atom_site_aniso_U_33
_atom_site_aniso_U_12
_atom_site_aniso_U_13
_atom_site_aniso_U_23
Cl1 0.0578(6) 0.0577(5) 0.0452(5) -0.0005(5) 0.0112(4) -0.0033(5)
O1 0.0395(15) 0.078(2) 0.0481(16) 0.0195(14) 0.0017(12) -0.0123(15)
N1 0.0317(15) 0.0531(18) 0.0322(15) 0.0065(13) -0.0007(11) 0.0011(13)
N2 0.0439(19) 0.068(2) 0.0388(17) 0.0107(16) -0.0081(14) -0.0072(16)
N3 0.0303(16) 0.057(2) 0.0391(17) 0.0130(14) -0.0074(13) -0.0020(14)
N4 0.0318(15) 0.0451(16) 0.0391(15) 0.0061(12) -0.0084(12) 0.0023(13)
C1 0.0285(15) 0.0366(16) 0.0348(17) 0.0022(12) 0.0034(13) 0.0014(13)
C2 0.0358(19) 0.057(2) 0.0372(19) 0.0096(16) -0.0037(14) -0.0049(16)
C3 0.0306(18) 0.056(2) 0.047(2) 0.0058(16) -0.0052(15) 0.0053(18)
C4 0.0321(18) 0.047(2) 0.044(2) 0.0076(15) 0.0036(14) 0.0017(16)
C5 0.0303(17) 0.0365(18) 0.0384(17) 0.0037(13) -0.0028(13) 0.0018(14)
C6 0.0353(18) 0.0371(18) 0.046(2) 0.0063(15) -0.0037(15) 0.0040(15)
C7 0.0310(17) 0.0367(17) 0.0415(19) -0.0028(13) -0.0092(14) 0.0022(15)
C8 0.044(2) 0.0330(17) 0.041(2) -0.0066(15) -0.0013(15) 0.0017(14)
C9 0.052(2) 0.056(2) 0.041(2) -0.0113(19) -0.0143(18) 0.0040(18)
C10 0.037(2) 0.054(2) 0.053(2) -0.0040(17) -0.0126(17) 0.0103(17)
C11 0.0333(19) 0.052(2) 0.058(2) 0.0028(15) -0.0017(17) 0.0006(17)
C12 0.0367(19) 0.050(2) 0.045(2) 0.0030(16) -0.0041(15) -0.0008(17)

loop_
_atom_type_symbol
_atom_type_description
_atom_type_scat_dispersion_real
_atom_type_scat_dispersion_imag
_atom_type_scat_source
C C 0.0033 0.0016 'International Tables Vol C Tables 4.2.6.8 and 6.1.1.4'
H H 0.0000 0.0000 'International Tables Vol C Tables 4.2.6.8 and 6.1.1.4'
N N 0.0061 0.0033 'International Tables Vol C Tables 4.2.6.8 and 6.1.1.4'
O O 0.0106 0.0060 'International Tables Vol C Tables 4.2.6.8 and 6.1.1.4'
Cl Cl 0.1484 0.1585 'International Tables Vol C Tables 4.2.6.8 and 6.1.1.4'

loop_
_geom_angle_atom_site_label_1
_geom_angle_atom_site_label_2
_geom_angle_atom_site_label_3
_geom_angle
C1 N1 C4 116.6(3)
C3 N2 C2 116.0(3)
C5 N3 N4 121.1(3)
C5 N3 H1 121(4)
N4 N3 H1 115(4)
C6 N4 N3 115.5(3)
N1 C1 C2 122.3(3)
N1 C1 C5 118.4(3)
C2 C1 C5 119.3(3)
N2 C2 C1 121.3(3)
N2 C2 H2 119.3
C1 C2 H2 119.3
N2 C3 C4 123.0(3)
N2 C3 H3 118.5
C4 C3 H3 118.5
N1 C4 C3 120.7(3)
N1 C4 H4 119.7
C3 C4 H4 119.7
O1 C5 N3 124.2(3)
O1 C5 C1 122.2(3)
N3 C5 C1 113.6(3)
N4 C6 C7 121.2(3)
N4 C6 H6 119.4
C7 C6 H6 119.4
C12 C7 C8 117.6(3)
C12 C7 C6 121.0(3)
C8 C7 C6 121.4(3)
C9 C8 C7 121.1(4)
C9 C8 Cl1 118.3(3)
C7 C8 Cl1 120.5(3)
C10 C9 C8 120.2(4)
C10 C9 H9 119.9
C8 C9 H9 119.9
C9 C10 C11 120.0(4)
C9 C10 H10 120.0
C11 C10 H10 120.0
C12 C11 C10 119.4(4)
C12 C11 H11 120.3
C10 C11 H11 120.3
C11 C12 C7 121.6(4)
C11 C12 H12 119.2
C7 C12 H12 119.2

loop_
_geom_bond_atom_site_label_1
_geom_bond_atom_site_label_2
_geom_bond_distance
Cl1 C8 1.737(4)
O1 C5 1.206(4)
N1 C1 1.332(5)
N1 C4 1.340(4)
N2 C3 1.312(5)
N2 C2 1.359(5)
N3 C5 1.354(5)
N3 N4 1.380(4)
N3 H1 0.82(6)
N4 C6 1.264(5)
C1 C2 1.370(5)
C1 C5 1.506(5)
C2 H2 0.9300
C3 C4 1.390(5)
C3 H3 0.9300
C4 H4 0.9300
C6 C7 1.475(5)
C6 H6 0.9300
C7 C12 1.390(5)
C7 C8 1.401(5)
C8 C9 1.389(5)
C9 C10 1.366(7)
C9 H9 0.9300
C10 C11 1.399(6)
C10 H10 0.9300
C11 C12 1.384(5)
C11 H11 0.9300
C12 H12 0.9300

loop_
_geom_hbond_atom_site_label_D
_geom_hbond_atom_site_label_H
_geom_hbond_atom_site_label_A
_geom_hbond_site_symmetry_A
_geom_hbond_distance_DH
_geom_hbond_distance_HA
_geom_hbond_distance_DA
_geom_hbond_angle_DHA
N3 H1 N1 1_555 0.82(6) 2.36(6) 2.684(3) 104(5)
C3 H3 O1A 1_555 0.930 2.554(3) 3.193(3) 126.2(2)

loop_
_geom_torsion_atom_site_label_1
_geom_torsion_atom_site_label_2
_geom_torsion_atom_site_label_3
_geom_torsion_atom_site_label_4
_geom_torsion
C5 N3 N4 C6 -175.5(4)
C4 N1 C1 C2 -1.1(6)
C4 N1 C1 C5 177.2(3)
C3 N2 C2 C1 0.1(6)
N1 C1 C2 N2 0.9(6)
C5 C1 C2 N2 -177.3(4)
C2 N2 C3 C4 -0.8(7)
C1 N1 C4 C3 0.3(6)
N2 C3 C4 N1 0.7(7)
N4 N3 C5 O1 -1.1(6)
N4 N3 C5 C1 179.7(3)
N1 C1 C5 O1 -174.9(4)
C2 C1 C5 O1 3.4(6)
N1 C1 C5 N3 4.4(5)
C2 C1 C5 N3 -177.3(3)
N3 N4 C6 C7 180.0(3)
N4 C6 C7 C12 -13.0(6)
N4 C6 C7 C8 167.9(3)
C12 C7 C8 C9 2.8(5)
C6 C7 C8 C9 -178.1(3)
C12 C7 C8 Cl1 179.8(3)
C6 C7 C8 Cl1 -1.1(5)
C7 C8 C9 C10 -2.4(6)
Cl1 C8 C9 C10 -179.4(3)
C8 C9 C10 C11 1.1(6)
C9 C10 C11 C12 -0.3(6)
C10 C11 C12 C7 0.8(6)
C8 C7 C12 C11 -2.0(6)
C6 C7 C12 C11 178.9(4)

loop_
_cod_related_entry_id
_cod_related_entry_database
_cod_related_entry_code
1 ChemSpider 12271562
